data_7060749
loop_
_publ_author_name
'Wang, Yu'
'Xu, Siyu'
'Li, Heng'
'Ma, Haixia'
'Zhang, Yazhou'
'Guo, Zhaoqi'

_publ_section_title
;
 Laser ignition of energetic complexes: impact of metal ion on laser
 initiation ability
;
_journal_issue 28
_journal_name_full 'New Journal of Chemistry'
_journal_page_first 12705
_journal_page_last 12710
_journal_paper_doi 10.1039/D1NJ02345D
_journal_volume 45
_journal_year 2021
_chemical_formula_moiety 'C3 H4 Mg N4 O6'
_chemical_formula_sum 'C3 H4 Mg N4 O6'
_chemical_formula_weight 216.41
_space_group_crystal_system monoclinic
_space_group_IT_number 14
_space_group_name_Hall '-P 2ybc'
_space_group_name_H-M_alt 'P 1 21/c 1'
_atom_sites_solution_hydrogens difmap
_atom_sites_solution_primary dual
_audit_creation_date 2021-06-11
_audit_creation_method
;
Olex2 1.2
(compiled 2018.05.29 svn.r3508 for OlexSys, GUI svn.r5506)
;
_audit_update_record
;
2021-06-11 deposited with the CCDC.	2021-06-15 downloaded from the CCDC.
;
_cell_angle_alpha 90
_cell_angle_beta 92.169(2)
_cell_angle_gamma 90
_cell_formula_units_Z 4
_cell_length_a 3.4912(2)
_cell_length_b 12.4624(5)
_cell_length_c 17.4963(9)
_cell_measurement_reflns_used 2455
_cell_measurement_temperature 173
_cell_measurement_theta_max 26.058
_cell_measurement_theta_min 2.330
_cell_volume 760.70(7)
_computing_cell_refinement 'SAINT V8.38A (?, 2016)'
_computing_data_collection 'Bruker SMART APEX II'
_computing_data_reduction 'SAINT V8.38A (?, 2016)'
_computing_molecular_graphics 'Olex2 (Dolomanov et al., 2009)'
_computing_publication_material 'Olex2 (Dolomanov et al., 2009)'
_computing_structure_refinement 'ShelXL (Sheldrick, 2015)'
_computing_structure_solution 'ShelXT (Sheldrick, 2015)'
_diffrn_ambient_temperature 173
_diffrn_measured_fraction_theta_full 0.996
_diffrn_measured_fraction_theta_max 0.995
_diffrn_measurement_device_type 'Bruker SMART APEX II'
_diffrn_radiation_type MoK\a
_diffrn_radiation_wavelength 0.71073
_diffrn_reflns_av_R_equivalents 0.0495
_diffrn_reflns_av_unetI/netI 0.0389
_diffrn_reflns_Laue_measured_fraction_full 0.996
_diffrn_reflns_Laue_measured_fraction_max 0.995
_diffrn_reflns_limit_h_max 4
_diffrn_reflns_limit_h_min -4
_diffrn_reflns_limit_k_max 15
_diffrn_reflns_limit_k_min -15
_diffrn_reflns_limit_l_max 20
_diffrn_reflns_limit_l_min -21
_diffrn_reflns_number 7965
_diffrn_reflns_point_group_measured_fraction_full 0.996
_diffrn_reflns_point_group_measured_fraction_max 0.995
_diffrn_reflns_theta_full 25.242
_diffrn_reflns_theta_max 26.447
_diffrn_reflns_theta_min 2.330
_exptl_absorpt_coefficient_mu 0.250
_exptl_absorpt_correction_T_max 0.7454
_exptl_absorpt_correction_T_min 0.6764
_exptl_absorpt_correction_type multi-scan
_exptl_absorpt_process_details
'SADABS-2016/2 (Bruker,2016/2) was used for absorption correction. wR2(int) was 0.1301 before and 0.0564 after correction. The Ratio of minimum to maximum transmission is 0.9074. The \l/2 correction factor is Not present.'
_exptl_crystal_colour orange
_exptl_crystal_colour_primary orange
_exptl_crystal_density_diffrn 1.890
_exptl_crystal_description needle
_exptl_crystal_F_000 440
_exptl_crystal_size_max 0.8
_exptl_crystal_size_mid 0.22
_exptl_crystal_size_min 0.1
_refine_diff_density_max 0.300
_refine_diff_density_min -0.416
_refine_diff_density_rms 0.068
_refine_ls_extinction_method none
_refine_ls_goodness_of_fit_ref 1.107
_refine_ls_hydrogen_treatment refall
_refine_ls_matrix_type full
_refine_ls_number_parameters 143
_refine_ls_number_reflns 1571
_refine_ls_number_restraints 12
_refine_ls_restrained_S_all 1.103
_refine_ls_R_factor_all 0.0587
_refine_ls_R_factor_gt 0.0397
_refine_ls_shift/su_max 0.000
_refine_ls_shift/su_mean 0.000
_refine_ls_structure_factor_coef Fsqd
_refine_ls_weighting_details 'w=1/[\s^2^(Fo^2^)+(0.0405P)^2^+0.5715P] where P=(Fo^2^+2Fc^2^)/3'
_refine_ls_weighting_scheme calc
_refine_ls_wR_factor_gt 0.0907
_refine_ls_wR_factor_ref 0.1023
_reflns_Friedel_coverage 0.000
_reflns_number_gt 1269
_reflns_number_total 1571
_reflns_threshold_expression 'I > 2\s(I)'
_cod_data_source_file d1nj02345d2.cif
_cod_data_source_block 0405mg1_0m
_cod_depositor_comments 'Adding full bibliography for 7060747--7060750.cif.'
_cod_database_code 7060749
_shelx_shelxl_version_number 2018/3
_shelx_space_group_comment
;
The symmetry employed for this shelxl refinement is uniquely defined
by the following loop, which should always be used as a source of
symmetry information in preference to the above space-group names.
They are only intended as comments.
;
_shelx_estimated_absorpt_t_max 0.975
_shelx_estimated_absorpt_t_min 0.825
_olex2_refinement_description
;
1. Restrained distances
 O5-H5A = O5-H5B
 0.85 with sigma of 0.02
 O5-H5A
 0.84 with sigma of 0.002
 O5-H5B
 0.84 with sigma of 0.002
 O6-H6B
 0.84 with sigma of 0.002
 O6-H6A
 0.84 with sigma of 0.002
 O5-H5A \\sim O5-H5B \\sim O6-H6A \\sim O6-H6B
 with sigma of 0.02
;
_olex2_submission_special_instructions 'No special instructions were received'

loop_
_space_group_symop_operation_xyz
'x, y, z'
'-x, y+1/2, -z+1/2'
'-x, -y, -z'
'x, -y-1/2, z-1/2'

loop_
_atom_site_label
_atom_site_type_symbol
_atom_site_fract_x
_atom_site_fract_y
_atom_site_fract_z
_atom_site_U_iso_or_equiv
_atom_site_adp_type
_atom_site_occupancy
_atom_site_site_symmetry_order
_atom_site_calc_flag
_atom_site_refinement_flags_posn
_atom_site_refinement_flags_adp
_atom_site_refinement_flags_occupancy
_atom_site_disorder_assembly
_atom_site_disorder_group
O3 O 0.3673(5) 0.32761(12) 0.75707(9) 0.0216(4) Uani 1 1 d . . . . .
O1 O 0.3925(5) 0.14158(12) 0.54402(9) 0.0242(4) Uani 1 1 d . . . . .
O4 O 0.0670(5) 0.47914(13) 0.74230(9) 0.0234(4) Uani 1 1 d . . . . .
O2 O 0.1365(5) 0.17166(13) 0.65311(10) 0.0260(4) Uani 1 1 d . . . . .
N4 N 0.2411(5) 0.40176(15) 0.71711(11) 0.0160(4) Uani 1 1 d . . . . .
N1 N 0.4550(5) 0.35376(14) 0.51750(10) 0.0138(4) Uani 1 1 d . . . . .
N2 N 0.3632(5) 0.49252(14) 0.60036(10) 0.0139(4) Uani 1 1 d . . . . .
N3 N 0.2949(5) 0.20281(15) 0.59580(11) 0.0173(4) Uani 1 1 d . . . . .
C3 C 0.3089(6) 0.39989(17) 0.63675(12) 0.0136(5) Uani 1 1 d . . . . .
C1 C 0.4547(6) 0.46117(16) 0.52937(12) 0.0124(4) Uani 1 1 d . . . . .
C2 C 0.3638(6) 0.31494(17) 0.58640(13) 0.0142(5) Uani 1 1 d . . . . .
Mg1 Mg 0.4059(2) 0.21021(7) 0.40868(5) 0.0283(3) Uani 1 1 d . . . . .
O5 O 0.8983(5) 0.30764(13) 0.35221(10) 0.0196(4) Uani 1 1 d D . . . .
O6 O 0.8891(5) 0.07243(13) 0.40204(10) 0.0209(4) Uani 1 1 d D . . . .
H6A H 0.920(8) 0.052(2) 0.3570(6) 0.036(9) Uiso 1 1 d D . . . .
H5A H 0.927(8) 0.308(2) 0.3048(3) 0.033(8) Uiso 1 1 d D . . . .
H5B H 0.844(9) 0.3705(10) 0.3654(18) 0.051(10) Uiso 1 1 d D . . . .
H6B H 0.837(9) 0.0179(16) 0.4278(16) 0.050(10) Uiso 1 1 d D . . . .

loop_
_atom_site_aniso_label
_atom_site_aniso_U_11
_atom_site_aniso_U_22
_atom_site_aniso_U_33
_atom_site_aniso_U_23
_atom_site_aniso_U_13
_atom_site_aniso_U_12
O3 0.0295(9) 0.0204(8) 0.0150(9) 0.0071(7) 0.0012(7) 0.0027(7)
O1 0.0401(11) 0.0139(8) 0.0190(9) -0.0022(7) 0.0064(8) -0.0007(7)
O4 0.0325(10) 0.0200(8) 0.0184(9) -0.0013(7) 0.0100(7) 0.0061(7)
O2 0.0390(11) 0.0200(9) 0.0197(9) 0.0042(7) 0.0107(8) -0.0080(7)
N4 0.0171(9) 0.0157(9) 0.0155(10) 0.0018(8) 0.0031(8) -0.0021(8)
N1 0.0153(9) 0.0128(9) 0.0135(10) 0.0007(7) 0.0032(8) 0.0005(7)
N2 0.0147(9) 0.0140(9) 0.0131(10) 0.0016(7) 0.0029(7) -0.0001(7)
N3 0.0219(10) 0.0143(9) 0.0159(11) 0.0014(8) 0.0025(8) -0.0010(8)
C3 0.0150(10) 0.0156(11) 0.0104(11) 0.0021(8) 0.0038(9) 0.0006(8)
C1 0.0115(10) 0.0134(10) 0.0123(11) 0.0003(9) 0.0018(8) 0.0005(8)
C2 0.0156(10) 0.0129(10) 0.0143(11) 0.0027(9) 0.0012(9) 0.0003(8)
Mg1 0.0277(5) 0.0271(5) 0.0303(5) -0.0008(4) 0.0032(4) 0.0005(4)
O5 0.0242(9) 0.0151(8) 0.0197(10) -0.0022(7) 0.0031(7) 0.0026(7)
O6 0.0280(9) 0.0166(9) 0.0183(10) 0.0000(7) 0.0054(8) -0.0011(7)

loop_
_atom_type_symbol
_atom_type_description
_atom_type_scat_dispersion_real
_atom_type_scat_dispersion_imag
_atom_type_scat_source
C C 0.0033 0.0016 'International Tables Vol C Tables 4.2.6.8 and 6.1.1.4'
H H 0.0000 0.0000 'International Tables Vol C Tables 4.2.6.8 and 6.1.1.4'
Mg Mg 0.0486 0.0363 'International Tables Vol C Tables 4.2.6.8 and 6.1.1.4'
N N 0.0061 0.0033 'International Tables Vol C Tables 4.2.6.8 and 6.1.1.4'
O O 0.0106 0.0060 'International Tables Vol C Tables 4.2.6.8 and 6.1.1.4'

loop_
_geom_angle_atom_site_label_1
_geom_angle_atom_site_label_2
_geom_angle_atom_site_label_3
_geom_angle
_geom_angle_site_symmetry_1
_geom_angle_site_symmetry_3
_geom_angle_publ_flag
N4 O3 Mg1 134.02(14) . 4_566 ?
N3 O1 Mg1 119.49(13) . . ?
O3 N4 O4 123.79(19) . . ?
O3 N4 C3 118.42(18) . . ?
O4 N4 C3 117.77(18) . . ?
C1 N1 Mg1 141.97(15) . . ?
C2 N1 C1 102.47(18) . . ?
C2 N1 Mg1 113.24(14) . . ?
C3 N2 C1 103.35(17) . . ?
O1 N3 C2 117.72(18) . . ?
O2 N3 O1 123.14(19) . . ?
O2 N3 C2 119.12(18) . . ?
N2 C3 N4 119.01(19) . . ?
N2 C3 C2 109.25(18) . . ?
C2 C3 N4 131.51(19) . . ?
N1 C1 C1 123.2(2) . 3_666 ?
N2 C1 N1 115.34(18) . . ?
N2 C1 C1 121.5(2) . 3_666 ?
N1 C2 N3 120.02(19) . . ?
N1 C2 C3 109.57(19) . . ?
C3 C2 N3 129.9(2) . . ?
O3 Mg1 Mg1 90.73(4) 4_565 1_655 ?
O3 Mg1 Mg1 89.26(4) 4_565 1_455 ?
O1 Mg1 O3 149.81(6) . 4_565 ?
O1 Mg1 N1 63.31(6) . . ?
O1 Mg1 Mg1 93.10(5) . 1_655 ?
O1 Mg1 Mg1 86.90(5) . 1_455 ?
N1 Mg1 O3 146.83(6) . 4_565 ?
N1 Mg1 Mg1 87.82(4) . 1_655 ?
N1 Mg1 Mg1 92.18(4) . 1_455 ?
Mg1 Mg1 Mg1 180.0 1_655 1_455 ?
O5 Mg1 O3 70.46(6) 1_455 4_565 ?
O5 Mg1 O3 71.75(6) . 4_565 ?
O5 Mg1 O1 127.57(7) . . ?
O5 Mg1 O1 122.21(7) 1_455 . ?
O5 Mg1 N1 88.86(6) 1_455 . ?
O5 Mg1 N1 85.63(6) . . ?
O5 Mg1 Mg1 137.95(5) 1_455 1_655 ?
O5 Mg1 Mg1 138.30(5) . 1_455 ?
O5 Mg1 Mg1 42.05(5) 1_455 1_455 ?
O5 Mg1 Mg1 41.70(5) . 1_655 ?
O5 Mg1 O5 96.25(7) 1_455 . ?
O5 Mg1 O6 79.85(6) . . ?
O5 Mg1 O6 150.46(7) 1_455 . ?
O5 Mg1 O6 151.16(7) . 1_455 ?
O5 Mg1 O6 78.58(6) 1_455 1_455 ?
O6 Mg1 O3 80.62(6) . 4_565 ?
O6 Mg1 O3 79.87(6) 1_455 4_565 ?
O6 Mg1 O1 76.74(6) 1_455 . ?
O6 Mg1 O1 80.88(6) . . ?
O6 Mg1 N1 122.23(6) 1_455 . ?
O6 Mg1 N1 119.70(7) . . ?
O6 Mg1 Mg1 134.50(4) . 1_455 ?
O6 Mg1 Mg1 43.71(4) 1_455 1_455 ?
O6 Mg1 Mg1 45.50(4) . 1_655 ?
O6 Mg1 Mg1 136.29(4) 1_455 1_655 ?
O6 Mg1 O6 90.79(6) . 1_455 ?
Mg1 O5 Mg1 96.25(7) 1_655 . ?
Mg1 O6 Mg1 90.79(6) . 1_655 ?

loop_
_geom_bond_atom_site_label_1
_geom_bond_atom_site_label_2
_geom_bond_distance
_geom_bond_site_symmetry_2
_geom_bond_publ_flag
O3 N4 1.230(2) . ?
O3 Mg1 2.6924(18) 4_566 ?
O1 N3 1.242(2) . ?
O1 Mg1 2.5198(18) . ?
O4 N4 1.230(2) . ?
O2 N3 1.227(2) . ?
N4 C3 1.435(3) . ?
N1 C1 1.355(3) . ?
N1 C2 1.348(3) . ?
N1 Mg1 2.613(2) . ?
N2 C3 1.335(3) . ?
N2 C1 1.352(3) . ?
N3 C2 1.428(3) . ?
C3 C2 1.395(3) . ?
C1 C1 1.455(4) 3_666 ?
Mg1 Mg1 3.4912(2) 1_455 ?
Mg1 Mg1 3.4912(2) 1_655 ?
Mg1 O5 2.3525(19) . ?
Mg1 O5 2.3363(19) 1_455 ?
Mg1 O6 2.4129(19) . ?
Mg1 O6 2.4903(19) 1_455 ?
